data_7218085
loop_
_publ_author_name
'Ray, Jayanta K.'
'Dhara, Shubhendu'
'Singha, Raju'
'Mandal, Haridas'
'Ahmed, Atiur'
'Ghosh, Munmun'
'Nuree, Yasin'

_publ_section_title
;
 Synthesis of \a, \b and \g-Carbolines via Pd-mediated Csp2-H/N-H
 activation
;
_journal_name_full 'RSC Adv.'
_journal_paper_doi 10.1039/C4RA08457H
_journal_year 2014
_chemical_formula_sum 'C18 H13 Br N2 O2 S'
_chemical_formula_weight 401.27
_chemical_name_systematic
;
 ?
;
_space_group_IT_number 14
_symmetry_cell_setting monoclinic
_symmetry_space_group_name_Hall '-P 2yn'
_symmetry_space_group_name_H-M 'P 1 21/n 1'
_atom_sites_solution_hydrogens geom
_atom_sites_solution_primary direct
_atom_sites_solution_secondary difmap
_audit_creation_method SHELXL-97
_cell_angle_alpha 90.00
_cell_angle_beta 103.742(8)
_cell_angle_gamma 90.00
_cell_formula_units_Z 4
_cell_length_a 11.494(3)
_cell_length_b 8.262(2)
_cell_length_c 17.581(4)
_cell_measurement_temperature 293(2)
_cell_volume 1621.8(7)
_computing_structure_refinement 'SHELXL-97 (Sheldrick, 2008)'
_diffrn_ambient_temperature 293(2)
_diffrn_measured_fraction_theta_full 1.000
_diffrn_measured_fraction_theta_max 1.000
_diffrn_radiation_monochromator graphite
_diffrn_radiation_source 'fine-focus sealed tube'
_diffrn_radiation_type MoK\a
_diffrn_radiation_wavelength 0.71073
_diffrn_reflns_av_R_equivalents 0.0771
_diffrn_reflns_av_sigmaI/netI 0.0525
_diffrn_reflns_limit_h_max 13
_diffrn_reflns_limit_h_min -13
_diffrn_reflns_limit_k_max 9
_diffrn_reflns_limit_k_min -9
_diffrn_reflns_limit_l_max 20
_diffrn_reflns_limit_l_min -20
_diffrn_reflns_number 18788
_diffrn_reflns_theta_full 25.00
_diffrn_reflns_theta_max 25.00
_diffrn_reflns_theta_min 1.93
_exptl_absorpt_coefficient_mu 2.677
_exptl_absorpt_correction_type none
_exptl_crystal_density_diffrn 1.644
_exptl_crystal_density_method 'not measured'
_exptl_crystal_F_000 808
_exptl_crystal_size_max 0.23
_exptl_crystal_size_mid 0.15
_exptl_crystal_size_min 0.12
_refine_diff_density_max 0.763
_refine_diff_density_min -0.726
_refine_diff_density_rms 0.096
_refine_ls_extinction_method none
_refine_ls_goodness_of_fit_ref 0.635
_refine_ls_hydrogen_treatment mixed
_refine_ls_matrix_type full
_refine_ls_number_parameters 217
_refine_ls_number_reflns 2845
_refine_ls_number_restraints 0
_refine_ls_restrained_S_all 0.635
_refine_ls_R_factor_all 0.1007
_refine_ls_R_factor_gt 0.0566
_refine_ls_shift/su_max 0.000
_refine_ls_shift/su_mean 0.000
_refine_ls_structure_factor_coef Fsqd
_refine_ls_weighting_details 'calc w=1/[\s^2^(Fo^2^)+(0.1166P)^2^+24.7760P] where P=(Fo^2^+2Fc^2^)/3'
_refine_ls_weighting_scheme calc
_refine_ls_wR_factor_gt 0.1431
_refine_ls_wR_factor_ref 0.1971
_reflns_number_gt 1780
_reflns_number_total 2845
_reflns_threshold_expression >2\s(I)
_cod_data_source_file c4ra08457h2.cif
_cod_data_source_block 1b_sd
_cod_depositor_comments
;
The following automatic conversions were performed:

'_symmetry_cell_setting' value 'Monoclinic' changed to 'monoclinic'
according to
/usr/data/users/saulius/crontab/automatic-downloads/rss-feeds/RSC/lib/dictionaries/cif_core.dic
dictionary named 'cif_core.dic' version 2.4.2 from 2011-04-26.

Automatic conversion script
Id: cif_fix_values 2281 2013-09-26 08:29:07Z andrius 
;
_cod_original_cell_volume 1621.7(7)
_cod_original_sg_symbol_H-M 'P 21/n '
_cod_database_code 7218085

loop_
_symmetry_equiv_pos_as_xyz
'x, y, z'
'-x+1/2, y+1/2, -z+1/2'
'-x, -y, -z'
'x-1/2, -y-1/2, z-1/2'

loop_
_atom_site_label
_atom_site_type_symbol
_atom_site_fract_x
_atom_site_fract_y
_atom_site_fract_z
_atom_site_U_iso_or_equiv
_atom_site_adp_type
_atom_site_occupancy
_atom_site_symmetry_multiplicity
_atom_site_calc_flag
_atom_site_refinement_flags
Br1 Br 0.37576(9) 0.05466(14) 0.21894(6) 0.0872(4) Uani 1 1 d .
S1 S 0.79214(14) 0.40519(19) 0.14626(10) 0.0441(4) Uani 1 1 d .
O1 O 0.7588(4) 0.3861(7) 0.2189(3) 0.0599(13) Uani 1 1 d .
O2 O 0.8419(4) 0.5531(5) 0.1280(3) 0.0605(13) Uani 1 1 d .
C8 C 0.5713(5) 0.2770(7) 0.0831(4) 0.0429(15) Uani 1 1 d .
N1 N 0.6665(4) 0.3756(6) 0.0763(3) 0.0421(12) Uani 1 1 d .
C6 C 0.8535(6) 0.0888(8) 0.1504(4) 0.0458(15) Uani 1 1 d .
H6 H 0.7858 0.0708 0.1695 0.055 Uiso 1 1 calc R
C1 C 0.8846(5) 0.2438(7) 0.1339(3) 0.0364(13) Uani 1 1 d .
C17 C 0.5369(6) 0.2177(8) 0.1485(4) 0.0484(16) Uani 1 1 d .
H17 H 0.5813 0.2353 0.1994 0.058 Uiso 1 1 calc R
C11 C 0.6603(5) 0.4003(8) -0.0054(4) 0.0440(15) Uani 1 1 d .
C10 C 0.5571(6) 0.3204(8) -0.0484(4) 0.0476(16) Uani 1 1 d .
C9 C 0.5009(6) 0.2445(7) 0.0074(4) 0.0449(15) Uani 1 1 d .
N2 N 0.3616(5) 0.0971(7) 0.0623(4) 0.0562(15) Uani 1 1 d .
C12 C 0.7337(6) 0.4886(8) -0.0418(4) 0.0516(17) Uani 1 1 d .
H12 H 0.8004 0.5434 -0.0130 0.062 Uiso 1 1 calc R
C5 C 0.9239(6) -0.0393(8) 0.1383(4) 0.0509(17) Uani 1 1 d .
H5 H 0.9023 -0.1439 0.1489 0.061 Uiso 1 1 calc R
C4 C 1.0263(6) -0.0159(8) 0.1107(4) 0.0460(16) Uani 1 1 d .
C13 C 0.7039(7) 0.4922(9) -0.1230(5) 0.063(2) Uani 1 1 d .
H13 H 0.7522 0.5492 -0.1493 0.076 Uiso 1 1 calc R
C3 C 1.0564(6) 0.1401(8) 0.0959(4) 0.0481(16) Uani 1 1 d .
H3 H 1.1255 0.1582 0.0783 0.058 Uiso 1 1 calc R
C2 C 0.9864(6) 0.2712(8) 0.1065(4) 0.0464(16) Uani 1 1 d .
H2 H 1.0075 0.3757 0.0955 0.056 Uiso 1 1 calc R
C18 C 0.4306(6) 0.1297(9) 0.1315(5) 0.0547(18) Uani 1 1 d .
C16 C 0.3970(6) 0.1542(8) 0.0009(5) 0.0531(17) Uani 1 1 d .
H16 H 0.3500 0.1326 -0.0489 0.064 Uiso 1 1 calc R
C15 C 0.5297(7) 0.3275(9) -0.1297(4) 0.0566(18) Uani 1 1 d .
H15 H 0.4624 0.2754 -0.1594 0.068 Uiso 1 1 calc R
C7 C 1.1032(7) -0.1583(9) 0.1002(5) 0.067(2) Uani 1 1 d .
H7A H 1.1697 -0.1211 0.0807 0.101 Uiso 1 1 calc R
H7B H 1.0564 -0.2332 0.0636 0.101 Uiso 1 1 calc R
H7C H 1.1324 -0.2113 0.1497 0.101 Uiso 1 1 calc R
C14 C 0.6044(8) 0.4131(10) -0.1650(5) 0.064(2) Uani 1 1 d .
H14 H 0.5871 0.4177 -0.2194 0.077 Uiso 1 1 calc R

loop_
_atom_site_aniso_label
_atom_site_aniso_U_11
_atom_site_aniso_U_22
_atom_site_aniso_U_33
_atom_site_aniso_U_23
_atom_site_aniso_U_13
_atom_site_aniso_U_12
Br1 0.0749(7) 0.1083(8) 0.0815(7) 0.0143(6) 0.0250(5) -0.0112(5)
S1 0.0370(8) 0.0437(9) 0.0499(10) -0.0125(7) 0.0071(7) 0.0004(7)
O1 0.052(3) 0.076(3) 0.050(3) -0.022(3) 0.010(2) 0.003(3)
O2 0.056(3) 0.040(3) 0.082(4) -0.011(2) 0.008(3) -0.006(2)
C8 0.035(3) 0.038(3) 0.053(4) -0.001(3) 0.006(3) 0.011(3)
N1 0.033(3) 0.047(3) 0.043(3) -0.006(2) 0.003(2) 0.003(2)
C6 0.038(3) 0.045(4) 0.052(4) 0.005(3) 0.007(3) -0.005(3)
C1 0.033(3) 0.039(3) 0.036(3) -0.004(3) 0.003(2) 0.001(2)
C17 0.040(3) 0.053(4) 0.051(4) -0.003(3) 0.007(3) 0.008(3)
C11 0.035(3) 0.039(3) 0.055(4) -0.002(3) 0.007(3) 0.016(3)
C10 0.041(3) 0.041(4) 0.058(4) 0.001(3) 0.007(3) 0.015(3)
C9 0.041(3) 0.037(3) 0.051(4) -0.005(3) 0.001(3) 0.007(3)
N2 0.044(3) 0.054(3) 0.069(4) -0.002(3) 0.009(3) 0.001(3)
C12 0.044(4) 0.049(4) 0.065(5) 0.005(3) 0.018(3) 0.012(3)
C5 0.053(4) 0.036(3) 0.057(4) 0.002(3) -0.001(3) -0.004(3)
C4 0.045(4) 0.048(4) 0.039(4) -0.005(3) -0.002(3) 0.009(3)
C13 0.061(5) 0.052(4) 0.081(6) 0.010(4) 0.024(4) 0.019(4)
C3 0.044(4) 0.057(4) 0.046(4) 0.004(3) 0.016(3) 0.009(3)
C2 0.045(4) 0.042(4) 0.053(4) 0.008(3) 0.013(3) -0.001(3)
C18 0.045(4) 0.053(4) 0.068(5) 0.004(4) 0.016(4) 0.008(3)
C16 0.045(4) 0.048(4) 0.064(5) -0.005(3) 0.008(3) 0.001(3)
C15 0.058(4) 0.059(4) 0.046(4) -0.002(3) -0.001(3) 0.014(4)
C7 0.068(5) 0.056(5) 0.070(5) -0.008(4) 0.002(4) 0.021(4)
C14 0.075(5) 0.073(5) 0.047(4) 0.010(4) 0.020(4) 0.022(4)

loop_
_atom_type_symbol
_atom_type_description
_atom_type_scat_dispersion_real
_atom_type_scat_dispersion_imag
_atom_type_scat_source
C C 0.0033 0.0016 'International Tables Vol C Tables 4.2.6.8 and 6.1.1.4'
H H 0.0000 0.0000 'International Tables Vol C Tables 4.2.6.8 and 6.1.1.4'
N N 0.0061 0.0033 'International Tables Vol C Tables 4.2.6.8 and 6.1.1.4'
O O 0.0106 0.0060 'International Tables Vol C Tables 4.2.6.8 and 6.1.1.4'
S S 0.1246 0.1234 'International Tables Vol C Tables 4.2.6.8 and 6.1.1.4'
Br Br -0.2901 2.4595 'International Tables Vol C Tables 4.2.6.8 and 6.1.1.4'

loop_
_geom_angle_atom_site_label_1
_geom_angle_atom_site_label_2
_geom_angle_atom_site_label_3
_geom_angle
O2 S1 O1 120.4(3)
O2 S1 N1 106.4(3)
O1 S1 N1 105.9(3)
O2 S1 C1 109.8(3)
O1 S1 C1 109.1(3)
N1 S1 C1 103.9(3)
C17 C8 N1 131.4(6)
C17 C8 C9 120.1(6)
N1 C8 C9 108.4(6)
C8 N1 C11 108.5(5)
C8 N1 S1 125.4(4)
C11 N1 S1 122.9(4)
C5 C6 C1 119.3(6)
C2 C1 C6 120.5(6)
C2 C1 S1 120.5(5)
C6 C1 S1 119.1(5)
C18 C17 C8 114.4(6)
C12 C11 C10 121.9(7)
C12 C11 N1 130.3(6)
C10 C11 N1 107.7(6)
C11 C10 C15 119.1(7)
C11 C10 C9 107.2(6)
C15 C10 C9 133.7(7)
C16 C9 C8 118.0(7)
C16 C9 C10 133.9(6)
C8 C9 C10 108.1(6)
C18 N2 C16 116.4(6)
C11 C12 C13 117.3(7)
C6 C5 C4 121.6(6)
C5 C4 C3 118.0(6)
C5 C4 C7 120.3(7)
C3 C4 C7 121.7(7)
C14 C13 C12 121.0(8)
C2 C3 C4 121.7(6)
C1 C2 C3 119.0(6)
N2 C18 C17 127.9(7)
N2 C18 Br1 116.0(5)
C17 C18 Br1 116.1(6)
N2 C16 C9 123.2(7)
C14 C15 C10 118.4(7)
C13 C14 C15 122.3(8)

loop_
_geom_bond_atom_site_label_1
_geom_bond_atom_site_label_2
_geom_bond_distance
Br1 C18 1.899(7)
S1 O2 1.418(5)
S1 O1 1.426(5)
S1 N1 1.678(5)
S1 C1 1.751(6)
C8 C17 1.390(9)
C8 N1 1.393(8)
C8 C9 1.409(9)
N1 C11 1.436(8)
C6 C5 1.379(9)
C6 C1 1.379(9)
C1 C2 1.385(8)
C17 C18 1.391(10)
C11 C12 1.381(9)
C11 C10 1.411(9)
C10 C15 1.389(10)
C10 C9 1.440(10)
C9 C16 1.390(9)
N2 C18 1.312(9)
N2 C16 1.328(9)
C12 C13 1.386(11)
C5 C4 1.388(10)
C4 C3 1.375(10)
C4 C7 1.509(9)
C13 C14 1.371(12)
C3 C2 1.389(9)
C15 C14 1.370(11)
